data_4113165
loop_
_publ_author_name
'F. Albert Cotton'
'Chun Y. Liu'
'Carlos A. Murillo'
'Dino Villagr\'an'
'Xiaoping Wang'

_publ_section_title
;
 Strong Electronic Coupling between Dimolybdenum Units Linked by the
 N,N'-Dimethyloxamidate Anion in a Molecule Having a
 Heteronaphthalene-like Structure
;
_journal_name_full 'Journal of the American Chemical Society'
_journal_page_first 14822
_journal_page_last 14831
_journal_paper_doi 10.1021/ja046775f
_journal_volume 126
_journal_year 2004
_chemical_formula_moiety '[Mo2(C15H15N2O2)3]2(C4H6N2O2),4(ClCH2CH2Cl)'
_chemical_formula_sum 'C102 H112 Cl8 Mo4 N14 O14'
_chemical_formula_weight 2425.42
_chemical_name_common '[Mo2(DAniF)3]2(C4H6N2O2),4(ClCH2CH2Cl)'
_chemical_name_systematic
; 
 ? 
;
_space_group_IT_number 14
_symmetry_cell_setting monoclinic
_symmetry_space_group_name_Hall '-P 2ybc'
_symmetry_space_group_name_H-M 'P 1 21/c 1'
_atom_sites_solution_hydrogens geom
_atom_sites_solution_primary direct
_atom_sites_solution_secondary difmap
_audit_creation_method SHELXL-97
_cell_angle_alpha 90.00
_cell_angle_beta 107.9570(10)
_cell_angle_gamma 90.00
_cell_formula_units_Z 4
_cell_length_a 30.8915(15)
_cell_length_b 13.9299(7)
_cell_length_c 26.4715(13)
_cell_measurement_reflns_used 46342
_cell_measurement_temperature 213(2)
_cell_measurement_theta_max 27.525
_cell_measurement_theta_min 2.3235
_cell_volume 10836.2(9)
_computing_cell_refinement SAINT
_computing_data_collection SMART
_computing_data_reduction SAINT
_computing_structure_refinement 'SHELXL-97 (Sheldrick, 1997)'
_computing_structure_solution 'SHELXS-97 (Sheldrick, 1990)'
_diffrn_ambient_temperature 213(2)
_diffrn_measured_fraction_theta_full 0.998
_diffrn_measured_fraction_theta_max 0.998
_diffrn_measurement_device_type 'BRUKER SMART 1000'
_diffrn_measurement_method \w-scans
_diffrn_radiation_monochromator graphite
_diffrn_radiation_source 'normal-focus sealed tube'
_diffrn_radiation_type MoK\a
_diffrn_radiation_wavelength 0.71073
_diffrn_reflns_av_R_equivalents 0.0215
_diffrn_reflns_av_sigmaI/netI 0.0261
_diffrn_reflns_limit_h_max 36
_diffrn_reflns_limit_h_min -36
_diffrn_reflns_limit_k_max 16
_diffrn_reflns_limit_k_min -16
_diffrn_reflns_limit_l_max 31
_diffrn_reflns_limit_l_min -23
_diffrn_reflns_number 55728
_diffrn_reflns_theta_full 25.00
_diffrn_reflns_theta_max 25.00
_diffrn_reflns_theta_min 1.67
_diffrn_standards_number 0
_exptl_absorpt_coefficient_mu 0.716
_exptl_absorpt_correction_T_max 0.9114
_exptl_absorpt_correction_T_min 0.7521
_exptl_absorpt_correction_type multi-scan
_exptl_absorpt_process_details SADABS
_exptl_crystal_colour 'orange red'
_exptl_crystal_density_diffrn 1.487
_exptl_crystal_description columnar
_exptl_crystal_F_000 4952
_exptl_crystal_size_max 0.42
_exptl_crystal_size_mid 0.24
_exptl_crystal_size_min 0.13
_refine_diff_density_max 1.038
_refine_diff_density_min -1.087
_refine_diff_density_rms 0.080
_refine_ls_extinction_method none
_refine_ls_goodness_of_fit_ref 1.113
_refine_ls_hydrogen_treatment mixed
_refine_ls_matrix_type full
_refine_ls_number_parameters 1350
_refine_ls_number_reflns 19074
_refine_ls_number_restraints 111
_refine_ls_restrained_S_all 1.126
_refine_ls_R_factor_all 0.0584
_refine_ls_R_factor_gt 0.0443
_refine_ls_shift/su_max 0.009
_refine_ls_shift/su_mean 0.000
_refine_ls_structure_factor_coef Fsqd
_refine_ls_weighting_details 'calc w=1/[\s^2^(Fo^2^)+(0.0342P)^2^+27.5975P] where P=(Fo^2^+2Fc^2^)/3'
_refine_ls_weighting_scheme calc
_refine_ls_wR_factor_gt 0.0999
_refine_ls_wR_factor_ref 0.1096
_reflns_number_gt 15788
_reflns_number_total 19074
_reflns_threshold_expression >2sigma(I)
_cod_data_source_file ja046775fsi20040611_120956_1.cif
_cod_data_source_block cmpd1
_cod_database_code 4113165

loop_
_symmetry_equiv_pos_as_xyz
'x, y, z'
'-x, y+1/2, -z+1/2'
'-x, -y, -z'
'x, -y-1/2, z-1/2'

loop_
_atom_site_label
_atom_site_type_symbol
_atom_site_fract_x
_atom_site_fract_y
_atom_site_fract_z
_atom_site_U_iso_or_equiv
_atom_site_adp_type
_atom_site_occupancy
_atom_site_symmetry_multiplicity
_atom_site_calc_flag
_atom_site_refinement_flags
_atom_site_disorder_assembly
_atom_site_disorder_group
Mo1 Mo 0.356598(11) 0.01880(2) 0.937939(13) 0.02638(8) Uani 1 1 d . A .
Mo2 Mo 0.345125(11) 0.16133(2) 0.912727(13) 0.02595(8) Uani 1 1 d . A .
Mo3 Mo 0.145450(11) 0.14185(2) 0.923812(14) 0.02928(9) Uani 1 1 d . C .
Mo4 Mo 0.145806(11) -0.00158(2) 0.900641(14) 0.02890(9) Uani 1 1 d . C .
N1 N 0.28297(10) 0.1876(2) 0.93229(12) 0.0271(7) Uani 1 1 d . . .
N2 N 0.21885(11) -0.0273(2) 0.92928(12) 0.0287(7) Uani 1 1 d . . .
N3 N 0.32319(11) -0.0391(2) 0.85980(13) 0.0313(7) Uani 1 1 d . . .
N4 N 0.30582(11) 0.1169(2) 0.83399(13) 0.0312(7) Uani 1 1 d . . .
N7 N 0.38943(10) 0.0596(2) 1.01820(12) 0.0281(7) Uani 1 1 d . . .
N8 N 0.38142(10) 0.2169(2) 0.99090(12) 0.0277(7) Uani 1 1 d . . .
N5 N 0.41835(11) 0.0138(2) 0.91943(13) 0.0314(7) Uani 1 1 d . . .
N6 N 0.40527(11) 0.1671(2) 0.88833(13) 0.0321(7) Uani 1 1 d . . .
N9 N 0.14345(11) 0.1962(2) 0.84697(13) 0.0328(7) Uani 1 1 d . . .
N10 N 0.14967(11) 0.0401(2) 0.82376(13) 0.0334(8) Uani 1 1 d . . .
N11 N 0.07342(11) 0.1477(2) 0.89808(14) 0.0371(8) Uani 1 1 d . . .
N12 N 0.07307(11) -0.0077(2) 0.86968(14) 0.0356(8) Uani 1 1 d . . .
N13 N 0.14827(11) 0.1032(2) 1.00261(13) 0.0332(8) Uani 1 1 d . . .
N14 N 0.14409(11) -0.0549(2) 0.97688(13) 0.0321(7) Uani 1 1 d . . .
O1 O 0.29573(8) -0.01024(18) 0.95574(10) 0.0297(6) Uani 1 1 d . . .
O2 O 0.21545(9) 0.17092(19) 0.94902(11) 0.0323(6) Uani 1 1 d . . .
O3 O 0.31107(16) -0.4285(3) 0.80433(17) 0.0778(12) Uani 1 1 d . . .
O4 O 0.22948(14) 0.3881(3) 0.67707(14) 0.0695(11) Uani 1 1 d . . .
O7 O 0.44819(12) -0.2074(2) 1.18367(12) 0.0500(8) Uani 1 1 d . . .
O8 O 0.39895(13) 0.6071(2) 1.04495(14) 0.0562(9) Uani 1 1 d . . .
O6 O 0.45861(15) 0.4928(3) 0.79797(17) 0.0725(12) Uani 1 1 d . A .
O9 O 0.12983(17) 0.5858(3) 0.79270(18) 0.0838(14) Uani 1 1 d . . .
O12 O -0.01926(15) -0.3472(3) 0.78944(19) 0.0878(14) Uani 1 1 d . C .
O13 O 0.16302(17) 0.3737(3) 1.16338(16) 0.0767(12) Uani 1 1 d . C .
O14 O 0.15203(13) -0.4427(2) 1.03482(15) 0.0659(11) Uani 1 1 d . C .
C1 C 0.25534(13) 0.0260(3) 0.94016(15) 0.0274(8) Uani 1 1 d . A .
C2 C 0.25038(12) 0.1345(3) 0.93923(15) 0.0281(8) Uani 1 1 d . A .
C3 C 0.27579(14) 0.2919(3) 0.93671(18) 0.0367(10) Uani 1 1 d . . .
H3A H 0.2479 0.3025 0.9454 0.055 Uiso 1 1 calc R . .
H3B H 0.2736 0.3228 0.9032 0.055 Uiso 1 1 calc R . .
H3C H 0.3012 0.3188 0.9644 0.055 Uiso 1 1 calc R . .
C4 C 0.22846(14) -0.1317(3) 0.93601(18) 0.0376(10) Uani 1 1 d . . .
H4A H 0.2611 -0.1419 0.9488 0.056 Uiso 1 1 calc R . .
H4B H 0.2158 -0.1639 0.9021 0.056 Uiso 1 1 calc R . .
H4C H 0.2147 -0.1575 0.9615 0.056 Uiso 1 1 calc R . .
C30 C 0.30367(14) 0.0246(3) 0.82269(16) 0.0347(9) Uani 1 1 d . . .
H30A H 0.2882 0.0038 0.7880 0.042 Uiso 1 1 calc R . .
C31 C 0.32150(14) -0.1381(3) 0.84553(16) 0.0359(9) Uani 1 1 d . . .
C32 C 0.32069(15) -0.2066(3) 0.88314(18) 0.0410(10) Uani 1 1 d . . .
H32A H 0.3223 -0.1868 0.9176 0.049 Uiso 1 1 calc R . .
C33 C 0.31753(16) -0.3040(3) 0.8711(2) 0.0483(12) Uani 1 1 d . . .
H33A H 0.3166 -0.3492 0.8971 0.058 Uiso 1 1 calc R . .
C34 C 0.31570(18) -0.3341(3) 0.8208(2) 0.0553(13) Uani 1 1 d . . .
C35 C 0.3188(2) -0.2669(4) 0.7838(2) 0.0604(15) Uani 1 1 d . . .
H35A H 0.3187 -0.2873 0.7500 0.072 Uiso 1 1 calc R . .
C36 C 0.32202(18) -0.1699(3) 0.79575(19) 0.0516(12) Uani 1 1 d . . .
H36A H 0.3246 -0.1253 0.7702 0.062 Uiso 1 1 calc R . .
C37 C 0.3010(2) -0.4964(4) 0.8387(3) 0.086(2) Uani 1 1 d . . .
H37A H 0.2986 -0.5597 0.8229 0.129 Uiso 1 1 calc R . .
H37B H 0.2725 -0.4797 0.8446 0.129 Uiso 1 1 calc R . .
H37C H 0.3252 -0.4964 0.8724 0.129 Uiso 1 1 calc R . .
C41 C 0.28391(14) 0.1823(3) 0.79256(16) 0.0347(9) Uani 1 1 d . . .
C42 C 0.29781(16) 0.1920(3) 0.74769(18) 0.0457(11) Uani 1 1 d . . .
H42A H 0.3207 0.1517 0.7431 0.055 Uiso 1 1 calc R . .
C43 C 0.27846(18) 0.2600(4) 0.70988(19) 0.0526(13) Uani 1 1 d . . .
H43A H 0.2880 0.2652 0.6795 0.063 Uiso 1 1 calc R . .
C44 C 0.24523(17) 0.3204(4) 0.71605(18) 0.0498(12) Uani 1 1 d . . .
C45 C 0.23010(16) 0.3107(3) 0.75966(19) 0.0471(11) Uani 1 1 d . . .
H45A H 0.2069 0.3507 0.7636 0.056 Uiso 1 1 calc R . .
C46 C 0.24942(14) 0.2412(3) 0.79781(17) 0.0393(10) Uani 1 1 d . . .
H46A H 0.2390 0.2343 0.8274 0.047 Uiso 1 1 calc R . .
C47 C 0.1977(3) 0.4542(5) 0.6842(3) 0.096(2) Uani 1 1 d . . .
H47A H 0.1889 0.4980 0.6542 0.144 Uiso 1 1 calc R . .
H47B H 0.2111 0.4903 0.7166 0.144 Uiso 1 1 calc R . .
H47C H 0.1710 0.4202 0.6867 0.144 Uiso 1 1 calc R . .
C50 C 0.42999(13) 0.0877(3) 0.89553(17) 0.0349(9) Uani 1 1 d . A .
H50A H 0.4556 0.0841 0.8836 0.042 Uiso 1 1 calc R . .
C51 C 0.4425(4) -0.0744(8) 0.9257(3) 0.0296(18) Uani 0.762(6) 1 d P A 1
C52 C 0.4377(2) -0.1347(5) 0.8825(3) 0.0448(17) Uani 0.762(6) 1 d P A 1
H52A H 0.4203 -0.1143 0.8484 0.054 Uiso 0.762(6) 1 calc PR A 1
C53 C 0.4583(2) -0.2249(5) 0.8886(3) 0.0474(16) Uani 0.762(6) 1 d P A 1
H53A H 0.4542 -0.2652 0.8590 0.057 Uiso 0.762(6) 1 calc PR A 1
C54 C 0.4848(2) -0.2549(5) 0.9381(3) 0.0453(18) Uani 0.762(6) 1 d P A 1
C55 C 0.4924(2) -0.1934(4) 0.9811(3) 0.0411(15) Uani 0.762(6) 1 d P A 1
H55A H 0.5120 -0.2120 1.0144 0.049 Uiso 0.762(6) 1 calc PR A 1
C56 C 0.4711(3) -0.1044(6) 0.9752(3) 0.0389(16) Uani 0.762(6) 1 d P A 1
H56A H 0.4761 -0.0638 1.0048 0.047 Uiso 0.762(6) 1 calc PR A 1
O5A O 0.50410(16) -0.3439(3) 0.9497(2) 0.0648(16) Uani 0.762(6) 1 d P A 1
C57A C 0.4948(9) -0.4096(14) 0.9105(9) 0.097(8) Uani 0.762(6) 1 d P A 1
H57A H 0.5109 -0.4687 0.9237 0.145 Uiso 0.762(6) 1 calc PR A 1
H57B H 0.5044 -0.3854 0.8813 0.145 Uiso 0.762(6) 1 calc PR A 1
H57C H 0.4623 -0.4219 0.8982 0.145 Uiso 0.762(6) 1 calc PR A 1
C51B C 0.4426(15) -0.077(3) 0.9092(13) 0.0296(18) Uani 0.238(6) 1 d P A 2
C52B C 0.4387(9) -0.1056(19) 0.8608(10) 0.0448(17) Uani 0.238(6) 1 d P A 2
H52B H 0.4233 -0.0688 0.8309 0.054 Uiso 0.238(6) 1 calc PR A 2
C53B C 0.4589(7) -0.1948(15) 0.8558(9) 0.0474(16) Uani 0.238(6) 1 d P A 2
H53B H 0.4576 -0.2190 0.8222 0.057 Uiso 0.238(6) 1 calc PR A 2
C54B C 0.4807(8) -0.2454(17) 0.9015(12) 0.0453(18) Uani 0.238(6) 1 d P A 2
C55B C 0.4834(8) -0.2142(18) 0.9501(13) 0.0411(15) Uani 0.238(6) 1 d P A 2
H55B H 0.4989 -0.2509 0.9801 0.049 Uiso 0.238(6) 1 calc PR A 2
C56B C 0.4627(11) -0.125(2) 0.9566(11) 0.0389(16) Uani 0.238(6) 1 d P A 2
H56B H 0.4628 -0.1015 0.9899 0.047 Uiso 0.238(6) 1 calc PR A 2
O5B O 0.5010(6) -0.3312(10) 0.8920(9) 0.075(6) Uani 0.238(6) 1 d P A 2
C57B C 0.492(2) -0.420(5) 0.9128(19) 0.053(12) Uiso 0.238(6) 1 d P A 2
H57D H 0.5081 -0.4708 0.9013 0.080 Uiso 0.238(6) 1 calc PR A 2
H57E H 0.4595 -0.4326 0.9001 0.080 Uiso 0.238(6) 1 calc PR A 2
H57F H 0.5019 -0.4168 0.9513 0.080 Uiso 0.238(6) 1 calc PR A 2
C61 C 0.41943(14) 0.2484(3) 0.86482(17) 0.0344(9) Uani 1 1 d . A .
C62 C 0.46489(16) 0.2709(3) 0.8717(2) 0.0503(12) Uani 1 1 d . . .
H62A H 0.4880 0.2302 0.8921 0.060 Uiso 1 1 calc R A .
C63 C 0.47644(18) 0.3522(4) 0.8488(2) 0.0608(15) Uani 1 1 d . A .
H63A H 0.5072 0.3659 0.8535 0.073 Uiso 1 1 calc R . .
C64 C 0.44318(19) 0.4138(3) 0.8190(2) 0.0532(13) Uani 1 1 d . . .
C65 C 0.39832(19) 0.3937(3) 0.81253(19) 0.0504(12) Uani 1 1 d . A .
H65A H 0.3754 0.4353 0.7926 0.060 Uiso 1 1 calc R . .
C66 C 0.38691(15) 0.3118(3) 0.83544(17) 0.0401(10) Uani 1 1 d . . .
H66A H 0.3561 0.2990 0.8309 0.048 Uiso 1 1 calc R A .
C67 C 0.4250(3) 0.5588(5) 0.7694(3) 0.093(2) Uani 1 1 d . . .
H67A H 0.4394 0.6110 0.7565 0.140 Uiso 1 1 calc R A .
H67B H 0.4089 0.5842 0.7927 0.140 Uiso 1 1 calc R . .
H67C H 0.4036 0.5263 0.7396 0.140 Uiso 1 1 calc R . .
C70 C 0.39580(13) 0.1527(3) 1.02910(15) 0.0296(8) Uani 1 1 d . . .
H70A H 0.4106 0.1728 1.0641 0.035 Uiso 1 1 calc R . .
C71 C 0.40494(13) -0.0076(3) 1.06028(15) 0.0290(8) Uani 1 1 d . . .
C72 C 0.37904(15) -0.0890(3) 1.06061(17) 0.0379(10) Uani 1 1 d . . .
H72A H 0.3518 -0.0982 1.0328 0.046 Uiso 1 1 calc R . .
C73 C 0.39211(15) -0.1572(3) 1.10064(17) 0.0397(10) Uani 1 1 d . . .
H73A H 0.3740 -0.2117 1.0997 0.048 Uiso 1 1 calc R . .
C74 C 0.43179(15) -0.1445(3) 1.14179(17) 0.0391(10) Uani 1 1 d . . .
C75 C 0.45836(15) -0.0639(3) 1.14229(17) 0.0395(10) Uani 1 1 d . . .
H75A H 0.4853 -0.0548 1.1705 0.047 Uiso 1 1 calc R . .
C76 C 0.44570(14) 0.0029(3) 1.10193(16) 0.0358(9) Uani 1 1 d . . .
H76A H 0.4646 0.0561 1.1024 0.043 Uiso 1 1 calc R . .
C77 C 0.4201(2) -0.2866(4) 1.1865(2) 0.0643(15) Uani 1 1 d . . .
H77A H 0.4352 -0.3252 1.2174 0.096 Uiso 1 1 calc R . .
H77B H 0.4146 -0.3255 1.1547 0.096 Uiso 1 1 calc R . .
H77C H 0.3913 -0.2634 1.1893 0.096 Uiso 1 1 calc R . .
C81 C 0.38621(13) 0.3154(3) 1.00545(16) 0.0304(9) Uani 1 1 d . . .
C82 C 0.39574(15) 0.3814(3) 0.97083(17) 0.0370(10) Uani 1 1 d . . .
H82A H 0.3995 0.3594 0.9389 0.044 Uiso 1 1 calc R . .
C83 C 0.39978(16) 0.4787(3) 0.98230(18) 0.0436(11) Uani 1 1 d . . .
H83A H 0.4060 0.5219 0.9581 0.052 Uiso 1 1 calc R . .
C84 C 0.39472(15) 0.5121(3) 1.02933(19) 0.0421(11) Uani 1 1 d . . .
C85 C 0.38485(16) 0.4476(3) 1.06375(19) 0.0450(11) Uani 1 1 d . . .
H85A H 0.3811 0.4696 1.0957 0.054 Uiso 1 1 calc R . .
C86 C 0.38049(15) 0.3510(3) 1.05175(18) 0.0402(10) Uani 1 1 d . . .
H86A H 0.3735 0.3084 1.0756 0.048 Uiso 1 1 calc R . .
C87 C 0.4179(2) 0.6707(3) 1.0148(2) 0.0649(16) Uani 1 1 d . . .
H87A H 0.4192 0.7353 1.0289 0.097 Uiso 1 1 calc R . .
H87B H 0.3990 0.6703 0.9780 0.097 Uiso 1 1 calc R . .
H87C H 0.4484 0.6497 1.0171 0.097 Uiso 1 1 calc R . .
C90 C 0.14648(14) 0.1321(3) 0.81136(17) 0.0351(9) Uani 1 1 d . . .
H90A H 0.1464 0.1521 0.7774 0.042 Uiso 1 1 calc R . .
C91 C 0.13883(14) 0.2952(3) 0.83274(17) 0.0361(9) Uani 1 1 d . . .
C92 C 0.15712(16) 0.3635(3) 0.87152(19) 0.0448(11) Uani 1 1 d . . .
H92A H 0.1714 0.3435 0.9066 0.054 Uiso 1 1 calc R . .
C93 C 0.15490(17) 0.4608(3) 0.8598(2) 0.0519(12) Uani 1 1 d . . .
H93A H 0.1681 0.5059 0.8865 0.062 Uiso 1 1 calc R . .
C94 C 0.1332(2) 0.4908(3) 0.8086(2) 0.0585(14) Uani 1 1 d . . .
C95 C 0.1128(2) 0.4247(4) 0.7702(2) 0.0621(15) Uani 1 1 d . . .
H95A H 0.0969 0.4457 0.7357 0.074 Uiso 1 1 calc R . .
C96 C 0.11529(18) 0.3266(4) 0.7817(2) 0.0523(12) Uani 1 1 d . . .
H96A H 0.1011 0.2820 0.7551 0.063 Uiso 1 1 calc R . .
C97 C 0.1559(3) 0.6536(4) 0.8295(3) 0.097(2) Uani 1 1 d . . .
H97A H 0.1506 0.7173 0.8140 0.145 Uiso 1 1 calc R . .
H97B H 0.1879 0.6378 0.8381 0.145 Uiso 1 1 calc R . .
H97C H 0.1470 0.6522 0.8615 0.145 Uiso 1 1 calc R . .
C101 C 0.15398(14) -0.0274(3) 0.78495(16) 0.0356(9) Uani 1 1 d . B .
C102 C 0.12037(17) -0.0370(4) 0.73648(19) 0.0513(12) Uani 1 1 d . . .
H10A H 0.0949 0.0039 0.7278 0.062 Uiso 1 1 calc R . .
C103 C 0.12421(19) -0.1066(4) 0.7010(2) 0.0602(14) Uani 1 1 d . B .
H10B H 0.1014 -0.1131 0.6682 0.072 Uiso 1 1 calc R . .
C104 C 0.1618(2) -0.1669(3) 0.7138(2) 0.0572(14) Uani 1 1 d . . .
C105 C 0.19550(19) -0.1567(3) 0.76105(19) 0.0525(13) Uani 1 1 d . B .
H10C H 0.2212 -0.1968 0.7695 0.063 Uiso 1 1 calc R . .
C106 C 0.19138(16) -0.0868(3) 0.79639(17) 0.0411(10) Uani 1 1 d . . .
H10D H 0.2146 -0.0796 0.8289 0.049 Uiso 1 1 calc R B .
O10A O 0.1530(7) -0.2377(8) 0.6738(4) 0.078(3) Uiso 0.52(3) 1 d P B 1
C107 C 0.1899(7) -0.2987(10) 0.6864(5) 0.068(5) Uiso 0.52(3) 1 d P B 1
H10E H 0.1851 -0.3483 0.6595 0.103 Uiso 0.52(3) 1 calc PR B 1
H10F H 0.1935 -0.3281 0.7207 0.103 Uiso 0.52(3) 1 calc PR B 1
H10G H 0.2171 -0.2626 0.6879 0.103 Uiso 0.52(3) 1 calc PR B 1
O10B O 0.1687(4) -0.2298(6) 0.6765(3) 0.039(3) Uiso 0.48(3) 1 d P B 2
C108 C 0.2121(8) -0.2881(10) 0.6900(6) 0.070(5) Uiso 0.48(3) 1 d P B 2
H10H H 0.2119 -0.3280 0.6599 0.105 Uiso 0.48(3) 1 calc PR B 2
H10I H 0.2142 -0.3285 0.7205 0.105 Uiso 0.48(3) 1 calc PR B 2
H10J H 0.2381 -0.2451 0.6982 0.105 Uiso 0.48(3) 1 calc PR B 2
C110 C 0.05076(14) 0.0709(3) 0.87493(19) 0.0428(11) Uani 1 1 d . C .
H11A H 0.0188 0.0722 0.8622 0.051 Uiso 1 1 calc R . .
C111 C 0.0483(3) 0.2322(6) 0.8900(3) 0.0355(18) Uani 0.636(3) 1 d P C 1
C112 C 0.0508(3) 0.2886(6) 0.9326(3) 0.0517(18) Uani 0.636(3) 1 d P C 1
H11B H 0.0691 0.2699 0.9666 0.062 Uiso 0.636(3) 1 calc PR C 1
C113 C 0.0260(3) 0.3747(6) 0.9260(4) 0.0584(19) Uani 0.636(3) 1 d P C 1
H11C H 0.0278 0.4118 0.9562 0.070 Uiso 0.636(3) 1 calc PR C 1
C114 C 0.0003(4) 0.4061(6) 0.8792(4) 0.058(2) Uani 0.636(3) 1 d P C 1
C115 C -0.0016(3) 0.3493(5) 0.8342(3) 0.055(2) Uani 0.636(3) 1 d P C 1
H11D H -0.0195 0.3693 0.8003 0.066 Uiso 0.636(3) 1 calc PR C 1
C116 C 0.0229(3) 0.2642(6) 0.8400(3) 0.0528(18) Uani 0.636(3) 1 d P C 1
H11E H 0.0223 0.2281 0.8098 0.063 Uiso 0.636(3) 1 calc PR C 1
O11A O -0.0263(2) 0.4862(4) 0.8676(3) 0.0713(19) Uani 0.636(3) 1 d P C 1
C117 C -0.0295(10) 0.5448(17) 0.9106(14) 0.122(14) Uani 0.636(3) 1 d P C 1
H11F H -0.0483 0.6004 0.8966 0.183 Uiso 0.636(3) 1 calc PR C 1
H11G H 0.0007 0.5658 0.9313 0.183 Uiso 0.636(3) 1 calc PR C 1
H11H H -0.0431 0.5081 0.9329 0.183 Uiso 0.636(3) 1 calc PR C 1
Cl3B Cl -0.01371(19) 0.2176(7) 1.0161(2) 0.260(4) Uani 0.636(3) 1 d PD C 1
C3SB C -0.0367(9) 0.1200(10) 0.9704(6) 0.228(7) Uiso 0.636(3) 1 d PD C 1
H3SC H -0.0123 0.0825 0.9634 0.273 Uiso 0.636(3) 1 calc PR C 1
H3SD H -0.0555 0.0773 0.9844 0.273 Uiso 0.636(3) 1 calc PR C 1
C4SB C -0.0649(8) 0.1708(9) 0.9212(5) 0.142(5) Uiso 0.636(3) 1 d PD C 1
H4SC H -0.0469 0.2191 0.9098 0.170 Uiso 0.636(3) 1 calc PR C 1
H4SD H -0.0913 0.2022 0.9272 0.170 Uiso 0.636(3) 1 calc PR C 1
Cl4B Cl -0.08270(9) 0.0760(2) 0.87235(14) 0.1643(13) Uani 0.636(3) 1 d PD C 1
C211 C 0.0507(4) 0.2385(7) 0.9111(4) 0.0355(18) Uani 0.364(3) 1 d PG C 2
C212 C 0.0470(4) 0.2542(6) 0.9615(3) 0.0517(18) Uani 0.364(3) 1 d PG C 2
H212 H 0.0604 0.2109 0.9891 0.062 Uiso 0.364(3) 1 calc PR C 2
C213 C 0.0236(3) 0.3340(7) 0.9710(3) 0.0584(19) Uani 0.364(3) 1 d PG C 2
H213 H 0.0212 0.3447 1.0050 0.070 Uiso 0.364(3) 1 calc PR C 2
C214 C 0.0039(4) 0.3981(6) 0.9301(4) 0.058(2) Uani 0.364(3) 1 d PG C 2
C215 C 0.0076(4) 0.3823(7) 0.8797(4) 0.055(2) Uani 0.364(3) 1 d PG C 2
H215 H -0.0058 0.4256 0.8521 0.066 Uiso 0.364(3) 1 calc PR C 2
C216 C 0.0309(4) 0.3025(8) 0.8702(3) 0.0528(18) Uani 0.364(3) 1 d PG C 2
H216 H 0.0334 0.2919 0.8361 0.063 Uiso 0.364(3) 1 calc PR C 2
O11B O -0.0200(5) 0.4748(9) 0.9444(5) 0.095(5) Uani 0.364(3) 1 d P C 2
C118 C -0.0280(15) 0.550(3) 0.909(2) 0.086(15) Uiso 0.364(3) 1 d P C 2
H11I H -0.0441 0.6004 0.9213 0.130 Uiso 0.364(3) 1 calc PR C 2
H11J H -0.0464 0.5278 0.8745 0.130 Uiso 0.364(3) 1 calc PR C 2
H11K H 0.0007 0.5744 0.9071 0.130 Uiso 0.364(3) 1 calc PR C 2
Cl3 Cl 0.0021(4) 0.0563(12) 0.9854(4) 0.260(4) Uani 0.364(3) 1 d PD . 2
C3S C -0.0472(10) 0.134(3) 0.9718(8) 0.228(7) Uiso 0.364(3) 1 d PD C 2
H3SA H -0.0734 0.0973 0.9750 0.273 Uiso 0.364(3) 1 calc PR C 2
H3SB H -0.0411 0.1866 0.9974 0.273 Uiso 0.364(3) 1 calc PR C 2
C4S C -0.0569(13) 0.1720(10) 0.9170(10) 0.142(5) Uiso 0.364(3) 1 d PD C 2
H4S1 H -0.0287 0.1930 0.9108 0.170 Uiso 0.364(3) 1 calc PR C 2
H4S2 H -0.0777 0.2269 0.9117 0.170 Uiso 0.364(3) 1 calc PR C 2
Cl4 Cl -0.08270(9) 0.0760(2) 0.87235(14) 0.1643(13) Uani 0.364(3) 1 d PD C 2
C121 C 0.04801(14) -0.0915(3) 0.84809(17) 0.0382(10) Uani 1 1 d . C .
C122 C 0.00761(16) -0.1176(4) 0.8567(2) 0.0540(13) Uani 1 1 d . . .
H12A H -0.0054 -0.0771 0.8765 0.065 Uiso 1 1 calc R C .
C123 C -0.01371(18) -0.2029(4) 0.8365(2) 0.0655(16) Uani 1 1 d . C .
H12B H -0.0414 -0.2192 0.8422 0.079 Uiso 1 1 calc R . .
C124 C 0.00509(18) -0.2648(4) 0.8079(2) 0.0580(14) Uani 1 1 d . . .
C125 C 0.04572(18) -0.2406(4) 0.8001(2) 0.0550(13) Uani 1 1 d . C .
H12C H 0.0593 -0.2822 0.7814 0.066 Uiso 1 1 calc R . .
C126 C 0.06636(16) -0.1546(3) 0.81972(19) 0.0468(11) Uani 1 1 d . . .
H12D H 0.0939 -0.1384 0.8136 0.056 Uiso 1 1 calc R C .
C127 C 0.0046(3) -0.4206(5) 0.7700(3) 0.105(3) Uani 1 1 d . . .
H12E H -0.0152 -0.4754 0.7579 0.158 Uiso 1 1 calc R C .
H12F H 0.0314 -0.4404 0.7983 0.158 Uiso 1 1 calc R . .
H12G H 0.0137 -0.3952 0.7406 0.158 Uiso 1 1 calc R . .
C130 C 0.14667(14) 0.0109(3) 1.01409(17) 0.0365(10) Uani 1 1 d . C .
H13A H 0.1474 -0.0079 1.0484 0.044 Uiso 1 1 calc R . .
C131 C 0.15138(15) 0.1726(3) 1.04355(17) 0.0382(10) Uani 1 1 d . C .
C132 C 0.18368(15) 0.2443(3) 1.05160(17) 0.0404(10) Uani 1 1 d . . .
H13B H 0.2029 0.2465 1.0301 0.049 Uiso 1 1 calc R C .
C133 C 0.18832(17) 0.3131(3) 1.09081(19) 0.0480(11) Uani 1 1 d . C .
H13C H 0.2104 0.3615 1.0955 0.058 Uiso 1 1 calc R . .
C134 C 0.1608(2) 0.3105(4) 1.1227(2) 0.0552(13) Uani 1 1 d . . .
C135 C 0.1280(2) 0.2406(4) 1.1142(2) 0.0707(17) Uani 1 1 d . C .
H13D H 0.1088 0.2391 1.1356 0.085 Uiso 1 1 calc R . .
C136 C 0.12270(19) 0.1723(4) 1.0747(2) 0.0596(14) Uani 1 1 d . . .
H13E H 0.0996 0.1258 1.0691 0.072 Uiso 1 1 calc R C .
C137 C 0.1972(2) 0.4461(4) 1.1730(2) 0.0730(18) Uani 1 1 d . . .
H13F H 0.1956 0.4863 1.2022 0.110 Uiso 1 1 calc R C .
H13G H 0.1923 0.4851 1.1413 0.110 Uiso 1 1 calc R . .
H13H H 0.2269 0.4161 1.1818 0.110 Uiso 1 1 calc R . .
C141 C 0.14570(14) -0.1529(3) 0.99218(16) 0.0352(9) Uani 1 1 d . C .
C142 C 0.11866(16) -0.2197(3) 0.95794(19) 0.0452(11) Uani 1 1 d . . .
H14A H 0.0991 -0.1986 0.9251 0.054 Uiso 1 1 calc R C .
C143 C 0.11951(16) -0.3166(3) 0.9704(2) 0.0506(12) Uani 1 1 d . C .
H14B H 0.1006 -0.3601 0.9464 0.061 Uiso 1 1 calc R . .
C144 C 0.14838(16) -0.3487(3) 1.01840(19) 0.0467(11) Uani 1 1 d . . .
C145 C 0.17598(17) -0.2828(4) 1.05300(19) 0.0515(12) Uani 1 1 d . C .
H14C H 0.1955 -0.3039 1.0859 0.062 Uiso 1 1 calc R . .
C146 C 0.17519(16) -0.1872(3) 1.03995(18) 0.0444(11) Uani 1 1 d . . .
H14D H 0.1948 -0.1442 1.0636 0.053 Uiso 1 1 calc R C .
C147 C 0.1206(2) -0.5086(4) 1.0025(3) 0.083(2) Uani 1 1 d . . .
H14E H 0.1266 -0.5724 1.0178 0.125 Uiso 1 1 calc R C .
H14F H 0.1238 -0.5093 0.9672 0.125 Uiso 1 1 calc R . .
H14G H 0.0899 -0.4894 1.0003 0.125 Uiso 1 1 calc R . .
Cl1 Cl 0.70972(6) 0.39372(14) 0.36312(8) 0.0925(5) Uani 1 1 d D . .
C1S C 0.6878(2) 0.5132(4) 0.3655(2) 0.0728(17) Uiso 1 1 d D . .
H1SA H 0.6890 0.5505 0.3346 0.087 Uiso 1 1 calc R . .
H1SB H 0.6561 0.5103 0.3656 0.087 Uiso 1 1 calc R . .
C2S C 0.7172(2) 0.5584(4) 0.4156(2) 0.0718(16) Uiso 1 1 d D . .
H2SA H 0.7487 0.5628 0.4150 0.086 Uiso 1 1 calc R . .
H2SB H 0.7167 0.5199 0.4464 0.086 Uiso 1 1 calc R . .
Cl2 Cl 0.69475(5) 0.67652(13) 0.41967(6) 0.0766(4) Uani 1 1 d D . .
Cl5B Cl 0.5445(3) 0.7036(7) 0.3099(4) 0.168(4) Uani 0.641(10) 1 d PD D 1
C5SB C 0.5807(5) 0.7802(8) 0.2835(7) 0.130(5) Uiso 0.641(10) 1 d PD D 1
H6SC H 0.6121 0.7823 0.3073 0.156 Uiso 0.641(10) 1 calc PR D 1
H6SD H 0.5805 0.7599 0.2480 0.156 Uiso 0.641(10) 1 calc PR D 1
C6SB C 0.5570(4) 0.8730(8) 0.2823(6) 0.129(5) Uiso 0.641(10) 1 d PD D 1
H5SC H 0.5554 0.8887 0.3178 0.155 Uiso 0.641(10) 1 calc PR D 1
H5SD H 0.5259 0.8690 0.2579 0.155 Uiso 0.641(10) 1 calc PR D 1
Cl6B Cl 0.5880(4) 0.9637(6) 0.2605(4) 0.147(4) Uani 0.641(10) 1 d PD D 1
Cl5 Cl 0.5662(4) 0.6833(8) 0.3130(4) 0.104(3) Uani 0.359(10) 1 d PD D 2
C5S C 0.5499(6) 0.7966(13) 0.2759(11) 0.130(5) Uiso 0.359(10) 1 d PD D 2
H5SA H 0.5364 0.7844 0.2378 0.156 Uiso 0.359(10) 1 calc PR D 2
H5SB H 0.5283 0.8328 0.2888 0.156 Uiso 0.359(10) 1 calc PR D 2
C6S C 0.5934(6) 0.8489(13) 0.2867(9) 0.129(5) Uiso 0.359(10) 1 d PD D 2
H6SA H 0.6163 0.8065 0.2798 0.155 Uiso 0.359(10) 1 calc PR D 2
H6SB H 0.6043 0.8677 0.3241 0.155 Uiso 0.359(10) 1 calc PR D 2
Cl6 Cl 0.5868(4) 0.9537(8) 0.2458(5) 0.083(2) Uani 0.359(10) 1 d PD D 2
Cl7 Cl 0.2974(4) 0.5967(10) 1.1354(3) 0.148(4) Uani 0.462(8) 1 d PD E 1
C7S C 0.2730(6) 0.5399(10) 1.0700(4) 0.099(3) Uiso 0.462(8) 1 d PD E 1
H7SA H 0.2887 0.4799 1.0674 0.119 Uiso 0.462(8) 1 calc PR E 1
H7SB H 0.2405 0.5268 1.0627 0.119 Uiso 0.462(8) 1 calc PR E 1
C8S C 0.2808(6) 0.6146(10) 1.0330(4) 0.098(3) Uiso 0.462(8) 1 d PD E 1
H8SA H 0.3133 0.6290 1.0413 0.118 Uiso 0.462(8) 1 calc PR E 1
H8SB H 0.2644 0.6739 1.0352 0.118 Uiso 0.462(8) 1 calc PR E 1
Cl8 Cl 0.2586(6) 0.5601(9) 0.9677(3) 0.135(4) Uani 0.462(8) 1 d PD E 1
Cl7B Cl 0.2987(4) 0.5571(13) 1.1331(3) 0.244(8) Uani 0.538(8) 1 d PD E 2
C7SB C 0.2917(5) 0.6189(9) 1.0702(4) 0.099(3) Uiso 0.538(8) 1 d PD E 2
H7SC H 0.2743 0.6784 1.0678 0.119 Uiso 0.538(8) 1 calc PR E 2
H7SD H 0.3212 0.6334 1.0653 0.119 Uiso 0.538(8) 1 calc PR E 2
C8SB C 0.2659(5) 0.5459(9) 1.0309(4) 0.098(3) Uiso 0.538(8) 1 d PD E 2
H8SC H 0.2369 0.5304 1.0368 0.118 Uiso 0.538(8) 1 calc PR E 2
H8SD H 0.2836 0.4868 1.0334 0.118 Uiso 0.538(8) 1 calc PR E 2
Cl8B Cl 0.2565(6) 0.6031(8) 0.9667(3) 0.135(4) Uani 0.538(8) 1 d PD E 2

loop_
_atom_site_aniso_label
_atom_site_aniso_U_11
_atom_site_aniso_U_22
_atom_site_aniso_U_33
_atom_site_aniso_U_23
_atom_site_aniso_U_13
_atom_site_aniso_U_12
Mo1 0.02625(17) 0.02346(17) 0.02901(18) -0.00004(13) 0.00792(13) -0.00030(13)
Mo2 0.02631(17) 0.02358(17) 0.02903(18) 0.00034(13) 0.01009(13) -0.00105(13)
Mo3 0.02709(17) 0.02758(18) 0.03424(19) 0.00066(14) 0.01104(14) -0.00099(13)
Mo4 0.02684(17) 0.02675(17) 0.03247(19) 0.00111(14) 0.00822(14) -0.00254(13)
N1 0.0259(16) 0.0275(17) 0.0284(17) 0.0017(13) 0.0089(13) -0.0005(13)
N2 0.0297(17) 0.0259(17) 0.0306(18) 0.0002(13) 0.0096(14) -0.0011(13)
N3 0.0350(18) 0.0268(17) 0.0295(18) -0.0030(14) 0.0058(14) -0.0014(14)
N4 0.0345(18) 0.0291(18) 0.0277(18) 0.0020(14) 0.0064(14) -0.0001(14)
N7 0.0259(16) 0.0281(17) 0.0295(17) 0.0016(14) 0.0075(13) 0.0009(13)
N8 0.0275(16) 0.0274(17) 0.0287(17) -0.0019(14) 0.0096(14) -0.0037(13)
N5 0.0271(17) 0.0279(17) 0.040(2) -0.0024(15) 0.0118(15) 0.0006(14)
N6 0.0307(17) 0.0293(18) 0.040(2) -0.0006(15) 0.0156(15) -0.0023(14)
N9 0.0369(19) 0.0289(18) 0.0335(19) 0.0038(15) 0.0124(15) 0.0001(14)
N10 0.0366(19) 0.0293(18) 0.0349(19) -0.0030(15) 0.0118(15) -0.0001(14)
N11 0.0280(17) 0.0341(19) 0.047(2) 0.0041(16) 0.0090(16) 0.0016(15)
N12 0.0289(17) 0.0333(19) 0.040(2) 0.0037(15) 0.0037(15) -0.0035(15)
N13 0.0319(18) 0.0355(19) 0.0339(19) -0.0023(15) 0.0124(15) 0.0006(14)
N14 0.0291(17) 0.0323(18) 0.0341(19) 0.0041(15) 0.0084(14) -0.0033(14)
O1 0.0252(13) 0.0291(14) 0.0331(15) 0.0051(11) 0.0066(11) -0.0006(11)
O2 0.0285(14) 0.0307(15) 0.0410(16) -0.0078(12) 0.0157(12) -0.0037(11)
O3 0.104(3) 0.034(2) 0.085(3) -0.022(2) 0.013(2) 0.004(2)
O4 0.084(3) 0.059(2) 0.054(2) 0.0282(19) 0.004(2) 0.002(2)
O7 0.067(2) 0.0411(18) 0.0409(18) 0.0107(14) 0.0146(16) 0.0130(16)
O8 0.079(2) 0.0315(17) 0.070(2) -0.0161(16) 0.040(2) -0.0135(16)
O6 0.104(3) 0.051(2) 0.084(3) 0.004(2) 0.061(3) -0.023(2)
O9 0.126(4) 0.034(2) 0.098(3) 0.025(2) 0.045(3) 0.015(2)
O12 0.085(3) 0.074(3) 0.104(3) -0.030(3) 0.028(3) -0.048(2)
O13 0.119(4) 0.060(2) 0.066(3) -0.013(2) 0.050(3) 0.022(2)
O14 0.076(3) 0.041(2) 0.068(2) 0.0214(18) 0.002(2) -0.0009(18)
C1 0.030(2) 0.028(2) 0.0260(19) 0.0021(16) 0.0108(16) -0.0028(16)
C2 0.0274(19) 0.032(2) 0.0243(19) -0.0012(16) 0.0066(16) -0.0027(16)
C3 0.035(2) 0.025(2) 0.053(3) 0.0015(18) 0.017(2) -0.0014(17)
C4 0.032(2) 0.028(2) 0.053(3) 0.0011(19) 0.013(2) -0.0009(17)
C30 0.037(2) 0.035(2) 0.031(2) -0.0033(18) 0.0083(18) -0.0050(18)
C31 0.036(2) 0.032(2) 0.035(2) -0.0042(18) 0.0042(18) 0.0001(18)
C32 0.047(3) 0.035(2) 0.041(3) -0.0014(19) 0.014(2) 0.002(2)
C33 0.055(3) 0.031(2) 0.057(3) 0.000(2) 0.013(2) 0.002(2)
C34 0.063(3) 0.033(3) 0.061(3) -0.012(2) 0.004(3) 0.006(2)
C35 0.083(4) 0.048(3) 0.043(3) -0.019(2) 0.009(3) 0.008(3)
C36 0.070(3) 0.042(3) 0.039(3) -0.005(2) 0.012(2) 0.002(2)
C37 0.096(5) 0.033(3) 0.119(6) -0.017(3) 0.018(4) -0.005(3)
C41 0.039(2) 0.033(2) 0.030(2) 0.0007(17) 0.0073(18) -0.0098(18)
C42 0.049(3) 0.049(3) 0.040(3) 0.002(2) 0.015(2) -0.002(2)
C43 0.060(3) 0.063(3) 0.035(3) 0.012(2) 0.014(2) -0.008(3)
C44 0.055(3) 0.046(3) 0.039(3) 0.015(2) -0.001(2) -0.010(2)
C45 0.046(3) 0.041(3) 0.046(3) 0.008(2) 0.003(2) 0.004(2)
C46 0.039(2) 0.041(2) 0.036(2) 0.0045(19) 0.0085(19) -0.0017(19)
C47 0.134(7) 0.065(4) 0.068(4) 0.030(3) 0.002(4) 0.027(4)
C50 0.029(2) 0.033(2) 0.049(3) -0.0076(19) 0.0207(19) -0.0029(17)
C51 0.028(2) 0.031(2) 0.037(6) -0.008(5) 0.020(4) -0.0024(18)
C52 0.038(3) 0.044(4) 0.046(5) -0.007(3) 0.004(3) 0.010(3)
C53 0.046(3) 0.044(4) 0.047(4) -0.015(3) 0.007(4) 0.008(3)
C54 0.034(3) 0.034(3) 0.064(5) -0.005(4) 0.010(4) 0.005(3)
C55 0.037(3) 0.037(3) 0.044(4) 0.003(3) 0.005(3) 0.002(2)
C56 0.039(4) 0.033(4) 0.044(5) -0.003(3) 0.011(4) -0.003(3)
O5A 0.060(3) 0.043(3) 0.082(4) -0.004(3) 0.007(3) 0.019(2)
C57A 0.072(9) 0.037(8) 0.170(16) -0.020(7) 0.023(7) 0.021(6)
C51B 0.028(2) 0.031(2) 0.037(6) -0.008(5) 0.020(4) -0.0024(18)
C52B 0.038(3) 0.044(4) 0.046(5) -0.007(3) 0.004(3) 0.010(3)
C53B 0.046(3) 0.044(4) 0.047(4) -0.015(3) 0.007(4) 0.008(3)
C54B 0.034(3) 0.034(3) 0.064(5) -0.005(4) 0.010(4) 0.005(3)
C55B 0.037(3) 0.037(3) 0.044(4) 0.003(3) 0.005(3) 0.002(2)
C56B 0.039(4) 0.033(4) 0.044(5) -0.003(3) 0.011(4) -0.003(3)
O5B 0.072(11) 0.029(9) 0.142(19) 0.002(9) 0.059(11) 0.023(7)
C61 0.039(2) 0.030(2) 0.041(2) -0.0077(18) 0.0227(19) -0.0059(18)
C62 0.041(3) 0.038(3) 0.081(4) -0.002(2) 0.031(3) -0.001(2)
C63 0.054(3) 0.045(3) 0.101(4) -0.008(3) 0.050(3) -0.014(2)
C64 0.077(4) 0.038(3) 0.062(3) -0.004(2) 0.046(3) -0.014(3)
C65 0.070(3) 0.039(3) 0.045(3) 0.004(2) 0.022(2) -0.009(2)
C66 0.042(2) 0.039(2) 0.042(3) 0.000(2) 0.017(2) -0.007(2)
C67 0.131(6) 0.063(4) 0.088(5) 0.031(4) 0.038(5) -0.026(4)
C70 0.0274(19) 0.033(2) 0.029(2) -0.0042(17) 0.0103(16) -0.0038(16)
C71 0.0276(19) 0.031(2) 0.030(2) -0.0031(16) 0.0105(16) 0.0046(16)
C72 0.039(2) 0.034(2) 0.037(2) -0.0008(18) 0.0069(19) -0.0013(18)
C73 0.044(2) 0.032(2) 0.045(3) 0.0017(19) 0.017(2) -0.0018(19)
C74 0.049(3) 0.037(2) 0.033(2) 0.0006(18) 0.016(2) 0.011(2)
C75 0.036(2) 0.045(3) 0.033(2) -0.0010(19) 0.0037(18) 0.007(2)
C76 0.031(2) 0.037(2) 0.038(2) -0.0011(18) 0.0086(18) -0.0018(18)
C77 0.092(4) 0.050(3) 0.056(3) 0.021(3) 0.030(3) 0.010(3)
C81 0.0264(19) 0.031(2) 0.034(2) -0.0046(17) 0.0087(17) -0.0034(16)
C82 0.045(2) 0.033(2) 0.035(2) -0.0054(18) 0.0153(19) -0.0044(19)
C83 0.057(3) 0.030(2) 0.048(3) 0.000(2) 0.022(2) -0.006(2)
C84 0.046(3) 0.028(2) 0.054(3) -0.011(2) 0.019(2) -0.0057(19)
C85 0.060(3) 0.037(2) 0.045(3) -0.012(2) 0.028(2) -0.010(2)
C86 0.049(3) 0.035(2) 0.044(3) -0.0020(19) 0.024(2) -0.007(2)
C87 0.092(4) 0.030(3) 0.082(4) -0.013(3) 0.042(3) -0.017(3)
C90 0.035(2) 0.038(2) 0.033(2) 0.0045(18) 0.0111(18) -0.0024(18)
C91 0.037(2) 0.032(2) 0.044(3) 0.0085(19) 0.0190(19) 0.0020(18)
C92 0.045(3) 0.038(2) 0.049(3) 0.004(2) 0.011(2) 0.004(2)
C93 0.058(3) 0.030(2) 0.068(3) 0.000(2) 0.021(3) 0.002(2)
C94 0.076(4) 0.033(3) 0.076(4) 0.016(3) 0.038(3) 0.012(2)
C95 0.085(4) 0.047(3) 0.054(3) 0.020(3) 0.022(3) 0.019(3)
C96 0.065(3) 0.044(3) 0.047(3) 0.009(2) 0.017(2) 0.007(2)
C97 0.114(6) 0.034(3) 0.155(7) 0.020(4) 0.060(5) 0.004(3)
C101 0.043(2) 0.032(2) 0.035(2) 0.0021(18) 0.0166(19) -0.0061(18)
C102 0.045(3) 0.060(3) 0.049(3) -0.011(2) 0.014(2) 0.001(2)
C103 0.063(3) 0.072(4) 0.043(3) -0.015(3) 0.012(3) -0.006(3)
C104 0.095(4) 0.037(3) 0.050(3) -0.011(2) 0.038(3) -0.010(3)
C105 0.078(4) 0.039(3) 0.046(3) 0.008(2) 0.028(3) 0.010(2)
C106 0.056(3) 0.037(2) 0.034(2) 0.0039(19) 0.019(2) 0.004(2)
C110 0.027(2) 0.041(3) 0.055(3) 0.009(2) 0.005(2) -0.0018(19)
C111 0.026(2) 0.035(3) 0.038(6) -0.006(4) -0.001(4) 0.002(2)
C112 0.057(4) 0.054(5) 0.044(5) -0.002(3) 0.015(4) 0.017(4)
C113 0.056(4) 0.050(4) 0.066(5) -0.018(4) 0.013(4) 0.014(3)
C114 0.073(5) 0.029(4) 0.070(5) -0.004(4) 0.019(4) 0.013(3)
C115 0.065(5) 0.041(4) 0.056(4) 0.007(3) 0.012(4) 0.017(3)
C116 0.064(4) 0.042(4) 0.057(5) -0.001(3) 0.026(4) 0.012(4)
O11A 0.072(4) 0.049(3) 0.079(4) -0.009(3) 0.002(3) 0.029(3)
C117 0.16(2) 0.067(11) 0.122(17) -0.027(9) 0.013(9) 0.079(12)
Cl3B 0.139(4) 0.521(12) 0.146(4) -0.028(6) 0.081(3) -0.039(6)
Cl4B 0.0948(16) 0.148(2) 0.235(3) -0.080(2) 0.0293(19) -0.0020(16)
C211 0.026(2) 0.035(3) 0.038(6) -0.006(4) -0.001(4) 0.002(2)
C212 0.057(4) 0.054(5) 0.044(5) -0.002(3) 0.015(4) 0.017(4)
C213 0.056(4) 0.050(4) 0.066(5) -0.018(4) 0.013(4) 0.014(3)
C214 0.073(5) 0.029(4) 0.070(5) -0.004(4) 0.019(4) 0.013(3)
C215 0.065(5) 0.041(4) 0.056(4) 0.007(3) 0.012(4) 0.017(3)
C216 0.064(4) 0.042(4) 0.057(5) -0.001(3) 0.026(4) 0.012(4)
O11B 0.132(11) 0.074(8) 0.067(8) -0.016(6) 0.013(7) 0.066(8)
Cl3 0.139(4) 0.521(12) 0.146(4) -0.028(6) 0.081(3) -0.039(6)
Cl4 0.0948(16) 0.148(2) 0.235(3) -0.080(2) 0.0293(19) -0.0020(16)
C121 0.033(2) 0.036(2) 0.038(2) 0.0094(19) 0.0004(18) -0.0027(18)
C122 0.036(3) 0.052(3) 0.072(4) -0.006(3) 0.014(2) -0.006(2)
C123 0.042(3) 0.066(4) 0.089(4) -0.007(3) 0.021(3) -0.023(3)
C124 0.056(3) 0.050(3) 0.059(3) -0.004(3) 0.005(3) -0.023(3)
C125 0.067(3) 0.049(3) 0.049(3) -0.004(2) 0.019(3) -0.013(3)
C126 0.046(3) 0.046(3) 0.049(3) 0.001(2) 0.015(2) -0.013(2)
C127 0.139(7) 0.072(5) 0.121(6) -0.047(4) 0.065(6) -0.062(5)
C130 0.032(2) 0.044(3) 0.036(2) 0.0079(19) 0.0137(18) 0.0020(18)
C131 0.040(2) 0.041(2) 0.036(2) 0.0026(19) 0.0148(19) 0.0079(19)
C132 0.044(2) 0.048(3) 0.034(2) -0.002(2) 0.017(2) 0.003(2)
C133 0.058(3) 0.042(3) 0.045(3) -0.003(2) 0.018(2) 0.006(2)
C134 0.077(4) 0.046(3) 0.048(3) -0.003(2) 0.026(3) 0.020(3)
C135 0.089(4) 0.069(4) 0.080(4) -0.008(3) 0.063(4) 0.009(3)
C136 0.061(3) 0.058(3) 0.075(4) -0.005(3) 0.044(3) 0.000(3)
C137 0.102(5) 0.059(4) 0.054(3) -0.018(3) 0.018(3) 0.020(3)
C141 0.032(2) 0.039(2) 0.035(2) 0.0050(18) 0.0123(18) -0.0044(18)
C142 0.045(3) 0.038(2) 0.044(3) 0.013(2) 0.001(2) -0.005(2)
C143 0.050(3) 0.038(3) 0.053(3) 0.006(2) 0.001(2) -0.009(2)
C144 0.049(3) 0.038(3) 0.050(3) 0.012(2) 0.012(2) 0.002(2)
C145 0.055(3) 0.053(3) 0.038(3) 0.012(2) 0.002(2) 0.005(2)
C146 0.045(3) 0.042(3) 0.042(3) 0.001(2) 0.007(2) 0.000(2)
C147 0.088(5) 0.041(3) 0.102(5) 0.025(3) 0.002(4) -0.010(3)
Cl1 0.0789(11) 0.0909(13) 0.1144(15) -0.0133(11) 0.0399(10) 0.0049(9)
Cl2 0.0716(9) 0.0927(11) 0.0750(10) -0.0073(9) 0.0365(8) 0.0085(8)
Cl5B 0.195(9) 0.212(7) 0.095(3) 0.033(4) 0.045(5) -0.066(6)
Cl6B 0.193(7) 0.081(3) 0.150(8) -0.038(4) 0.029(5) -0.003(3)
Cl5 0.149(9) 0.117(6) 0.052(4) -0.002(3) 0.040(5) -0.047(5)
Cl6 0.083(5) 0.074(5) 0.081(5) -0.018(4) 0.012(3) -0.006(3)
Cl7 0.111(6) 0.193(7) 0.107(6) -0.031(5) -0.017(4) -0.009(5)
Cl8 0.125(6) 0.166(11) 0.103(6) -0.023(5) 0.019(4) -0.005(8)
Cl7B 0.141(7) 0.50(2) 0.109(6) 0.060(8) 0.068(5) 0.037(10)
Cl8B 0.147(6) 0.154(8) 0.114(5) 0.033(5) 0.056(4) 0.015(6)

loop_
_atom_type_symbol
_atom_type_description
_atom_type_scat_dispersion_real
_atom_type_scat_dispersion_imag
_atom_type_scat_source
C C 0.0033 0.0016 'International Tables Vol C Tables 4.2.6.8 and 6.1.1.4'
H H 0.0000 0.0000 'International Tables Vol C Tables 4.2.6.8 and 6.1.1.4'
N N 0.0061 0.0033 'International Tables Vol C Tables 4.2.6.8 and 6.1.1.4'
O O 0.0106 0.0060 'International Tables Vol C Tables 4.2.6.8 and 6.1.1.4'
Mo Mo -1.6832 0.6857 'International Tables Vol C Tables 4.2.6.8 and 6.1.1.4'
Cl Cl 0.1484 0.1585 'International Tables Vol C Tables 4.2.6.8 and 6.1.1.4'

loop_
_geom_angle_atom_site_label_1
_geom_angle_atom_site_label_2
_geom_angle_atom_site_label_3
_geom_angle
_geom_angle_site_symmetry_1
Mo2 Mo1 N5 91.91(9) .
Mo2 Mo1 O1 100.26(7) .
N5 Mo1 O1 167.09(11) .
Mo2 Mo1 N7 92.69(9) .
N5 Mo1 N7 93.08(12) .
O1 Mo1 N7 90.66(11) .
Mo2 Mo1 N3 93.72(9) .
N5 Mo1 N3 87.98(13) .
O1 Mo1 N3 86.95(12) .
N7 Mo1 N3 173.47(12) .
Mo1 Mo2 N6 93.12(9) .
Mo1 Mo2 N4 91.45(9) .
N6 Mo2 N4 90.09(13) .
Mo1 Mo2 N1 99.17(8) .
N6 Mo2 N1 167.70(12) .
N4 Mo2 N1 90.17(12) .
Mo1 Mo2 N8 92.71(8) .
N6 Mo2 N8 91.88(12) .
N4 Mo2 N8 175.29(12) .
N1 Mo2 N8 86.99(12) .
Mo4 Mo3 O2 100.36(7) .
Mo4 Mo3 N11 92.42(10) .
O2 Mo3 N11 166.67(12) .
Mo4 Mo3 N13 92.48(9) .
O2 Mo3 N13 90.59(12) .
N11 Mo3 N13 92.66(13) .
Mo4 Mo3 N9 93.44(9) .
O2 Mo3 N9 87.66(12) .
N11 Mo3 N9 87.79(13) .
N13 Mo3 N9 174.04(13) .
Mo3 Mo4 N12 92.91(9) .
Mo3 Mo4 N10 91.50(9) .
N12 Mo4 N10 90.37(13) .
Mo3 Mo4 N14 92.88(9) .
N12 Mo4 N14 91.06(13) .
N10 Mo4 N14 175.31(13) .
Mo3 Mo4 N2 98.84(8) .
N12 Mo4 N2 168.11(12) .
N10 Mo4 N2 91.15(12) .
N14 Mo4 N2 86.54(12) .
C2 N1 C3 113.8(3) .
C2 N1 Mo2 135.7(3) .
C3 N1 Mo2 110.5(2) .
C1 N2 C4 113.8(3) .
C1 N2 Mo4 135.6(3) .
C4 N2 Mo4 110.5(2) .
C30 N3 C31 118.7(3) .
C30 N3 Mo1 115.7(3) .
C31 N3 Mo1 125.6(3) .
C30 N4 C41 118.0(3) .
C30 N4 Mo2 118.3(3) .
C41 N4 Mo2 123.6(3) .
C70 N7 C71 118.7(3) .
C70 N7 Mo1 118.0(3) .
C71 N7 Mo1 123.3(2) .
C70 N8 C81 117.7(3) .
C70 N8 Mo2 116.2(3) .
C81 N8 Mo2 125.7(2) .
C50 N5 C51 121.5(5) .
C50 N5 C51B 109.8(14) .
C50 N5 Mo1 119.1(3) .
C51 N5 Mo1 118.7(4) .
C51B N5 Mo1 126.3(16) .
C50 N6 C61 119.1(3) .
C50 N6 Mo2 116.1(3) .
C61 N6 Mo2 124.9(3) .
C90 N9 C91 119.2(3) .
C90 N9 Mo3 116.6(3) .
C91 N9 Mo3 124.2(3) .
C90 N10 C101 118.5(4) .
C90 N10 Mo4 118.4(3) .
C101 N10 Mo4 123.1(3) .
C110 N11 C111 115.1(4) .
C110 N11 C211 123.8(6) .
C110 N11 Mo3 118.2(3) .
C111 N11 Mo3 124.2(4) .
C211 N11 Mo3 117.8(5) .
C110 N12 C121 119.0(4) .
C110 N12 Mo4 116.4(3) .
C121 N12 Mo4 124.4(3) .
C130 N13 C131 118.6(4) .
C130 N13 Mo3 118.5(3) .
C131 N13 Mo3 122.9(3) .
C130 N14 C141 117.6(3) .
C130 N14 Mo4 116.1(3) .
C141 N14 Mo4 125.9(3) .
C1 O1 Mo1 133.9(2) .
C2 O2 Mo3 134.9(2) .
C34 O3 C37 117.1(5) .
C44 O4 C47 116.8(5) .
C74 O7 C77 117.2(4) .
C84 O8 C87 116.3(4) .
C64 O6 C67 116.3(5) .
C94 O9 C97 117.1(5) .
C124 O12 C127 115.7(5) .
C134 O13 C137 116.6(5) .
C144 O14 C147 116.9(4) .
O1 C1 N2 122.1(3) .
O1 C1 C2 118.5(3) .
N2 C1 C2 119.1(3) .
O2 C2 N1 122.3(4) .
O2 C2 C1 118.4(3) .
N1 C2 C1 119.1(3) .
N4 C30 N3 120.4(4) .
C32 C31 C36 117.9(4) .
C32 C31 N3 118.9(4) .
C36 C31 N3 123.2(4) .
C31 C32 C33 121.5(4) .
C34 C33 C32 119.8(5) .
O3 C34 C33 124.4(5) .
O3 C34 C35 116.4(5) .
C33 C34 C35 119.1(4) .
C34 C35 C36 121.1(5) .
C35 C36 C31 120.3(5) .
C46 C41 C42 118.5(4) .
C46 C41 N4 119.9(4) .
C42 C41 N4 121.5(4) .
C43 C42 C41 120.8(5) .
C42 C43 C44 120.5(5) .
O4 C44 C43 115.8(5) .
O4 C44 C45 124.4(5) .
C43 C44 C45 119.8(4) .
C44 C45 C46 119.7(5) .
C41 C46 C45 120.6(4) .
N5 C50 N6 119.5(4) .
C52 C51 C56 117.8(9) .
C52 C51 N5 120.6(8) .
C56 C51 N5 121.6(6) .
C51 C52 C53 121.4(7) .
C54 C53 C52 119.9(6) .
O5A C54 C53 125.3(7) .
O5A C54 C55 115.0(6) .
C53 C54 C55 119.7(7) .
C54 C55 C56 120.4(7) .
C55 C56 C51 120.7(7) .
C57A O5A C54 117.8(10) .
C52B C51B C56B 128(4) .
C52B C51B N5 121(3) .
C56B C51B N5 110(2) .
C51B C52B C53B 117(3) .
C54B C53B C52B 118(2) .
C55B C54B C53B 123(2) .
C55B C54B O5B 123(3) .
C53B C54B O5B 114(2) .
C54B C55B C56B 120(3) .
C51B C56B C55B 114(3) .
C54B O5B C57B 121(3) .
C66 C61 C62 117.2(4) .
C66 C61 N6 119.1(4) .
C62 C61 N6 123.6(4) .
C63 C62 C61 120.8(5) .
C62 C63 C64 120.7(5) .
C65 C64 O6 124.9(5) .
C65 C64 C63 119.3(4) .
O6 C64 C63 115.8(5) .
C64 C65 C66 119.7(5) .
C61 C66 C65 122.2(4) .
N8 C70 N7 120.1(4) .
C72 C71 C76 117.4(4) .
C72 C71 N7 119.1(3) .
C76 C71 N7 123.5(4) .
C73 C72 C71 122.1(4) .
C74 C73 C72 119.7(4) .
C73 C74 O7 124.8(4) .
C73 C74 C75 119.4(4) .
O7 C74 C75 115.8(4) .
C76 C75 C74 120.9(4) .
C75 C76 C71 120.6(4) .
C86 C81 C82 117.2(4) .
C86 C81 N8 123.7(4) .
C82 C81 N8 119.0(4) .
C83 C82 C81 121.6(4) .
C84 C83 C82 119.9(4) .
C85 C84 O8 116.5(4) .
C85 C84 C83 119.0(4) .
O8 C84 C83 124.5(4) .
C86 C85 C84 120.6(4) .
C85 C86 C81 121.6(4) .
N10 C90 N9 119.6(4) .
C92 C91 C96 118.3(4) .
C92 C91 N9 119.0(4) .
C96 C91 N9 122.7(4) .
C91 C92 C93 121.6(5) .
C94 C93 C92 119.4(5) .
C95 C94 C93 119.9(5) .
C95 C94 O9 116.2(5) .
C93 C94 O9 123.9(5) .
C94 C95 C96 120.8(5) .
C91 C96 C95 119.8(5) .
C106 C101 C102 118.9(4) .
C106 C101 N10 119.7(4) .
C102 C101 N10 121.3(4) .
C103 C102 C101 120.1(5) .
C102 C103 C104 120.0(5) .
C105 C104 O10B 118.4(7) .
C105 C104 C103 120.3(5) .
O10B C104 C103 120.8(6) .
C105 C104 O10A 132.5(8) .
C103 C104 O10A 106.7(8) .
C104 C105 C106 119.3(5) .
C101 C106 C105 121.4(5) .
C107 O10A C104 107.3(10) .
C104 O10B C108 119.5(8) .
N11 C110 N12 120.0(4) .
C112 C111 C116 118.5(7) .
C112 C111 N11 118.5(6) .
C116 C111 N11 122.9(6) .
C111 C112 C113 120.1(8) .
C114 C113 C112 123.0(8) .
C113 C114 O11A 128.7(8) .
C113 C114 C115 117.5(8) .
O11A C114 C115 113.8(8) .
C116 C115 C114 120.3(8) .
C111 C116 C115 120.5(8) .
C114 O11A C117 118.4(12) .
C4SB C3SB Cl3B 103.2(7) .
C3SB C4SB Cl4B 104.1(7) .
C212 C211 C216 120.0 .
C212 C211 N11 121.5(6) .
C216 C211 N11 118.4(6) .
C213 C212 C211 120.0 .
C212 C213 C214 120.0 .
C215 C214 C213 120.0 .
C215 C214 O11B 125.4(8) .
C213 C214 O11B 114.6(8) .
C216 C215 C214 120.0 .
C215 C216 C211 120.0 .
C118 O11B C214 113(2) .
Cl3 Cl3 C3S 116.4(17) 3_557
C4S C3S Cl3 108.2(11) .
C122 C121 C126 117.5(4) .
C122 C121 N12 123.8(4) .
C126 C121 N12 118.5(4) .
C123 C122 C121 120.5(5) .
C122 C123 C124 121.0(5) .
C125 C124 O12 125.0(5) .
C125 C124 C123 119.0(5) .
O12 C124 C123 115.9(5) .
C124 C125 C126 119.5(5) .
C125 C126 C121 122.4(5) .
N13 C130 N14 119.8(4) .
C132 C131 C136 118.3(4) .
C132 C131 N13 118.8(4) .
C136 C131 N13 122.9(4) .
C131 C132 C133 121.2(4) .
C134 C133 C132 120.1(5) .
C135 C134 C133 118.9(5) .
C135 C134 O13 116.1(5) .
C133 C134 O13 125.0(5) .
C134 C135 C136 121.5(5) .
C131 C136 C135 119.9(5) .
C142 C141 C146 117.2(4) .
C142 C141 N14 119.9(4) .
C146 C141 N14 122.9(4) .
C141 C142 C143 122.3(4) .
C144 C143 C142 119.6(4) .
O14 C144 C143 124.5(4) .
O14 C144 C145 116.6(4) .
C143 C144 C145 118.9(4) .
C146 C145 C144 121.0(4) .
C145 C146 C141 121.1(4) .
C2S C1S Cl1 106.8(4) .
C1S C2S Cl2 107.4(4) .
C6SB C5SB Cl5B 99.3(7) .
C5SB C6SB Cl6B 108.3(7) .
C6S C5S Cl5 103.7(8) .
C5S C6S Cl6 111.0(9) .
C8S C7S Cl7 102.4(7) .
C7S C8S Cl8 104.0(8) .
C8SB C7SB Cl7B 101.6(7) .
C7SB C8SB Cl8B 104.4(7) .

loop_
_geom_bond_atom_site_label_1
_geom_bond_atom_site_label_2
_geom_bond_distance
_geom_bond_site_symmetry_2
Mo1 Mo2 2.0898(5) .
Mo1 N5 2.112(3) .
Mo1 O1 2.114(3) .
Mo1 N7 2.130(3) .
Mo1 N3 2.163(3) .
Mo2 N6 2.148(3) .
Mo2 N4 2.154(3) .
Mo2 N1 2.168(3) .
Mo2 N8 2.170(3) .
Mo3 Mo4 2.0910(5) .
Mo3 O2 2.096(3) .
Mo3 N11 2.118(3) .
Mo3 N13 2.130(3) .
Mo3 N9 2.153(3) .
Mo4 N12 2.143(3) .
Mo4 N10 2.155(3) .
Mo4 N14 2.166(3) .
Mo4 N2 2.177(3) .
N1 C2 1.307(5) .
N1 C3 1.480(5) .
N2 C1 1.306(5) .
N2 C4 1.484(5) .
N3 C30 1.323(5) .
N3 C31 1.426(5) .
N4 C30 1.317(5) .
N4 C41 1.426(5) .
N7 C70 1.330(5) .
N7 C71 1.420(5) .
N8 C70 1.320(5) .
N8 C81 1.421(5) .
N5 C50 1.315(5) .
N5 C51 1.420(12) .
N5 C51B 1.53(4) .
N6 C50 1.324(5) .
N6 C61 1.424(5) .
N9 C90 1.322(5) .
N9 C91 1.425(5) .
N10 C90 1.319(5) .
N10 C101 1.429(5) .
N11 C110 1.320(5) .
N11 C111 1.390(8) .
N11 C211 1.537(7) .
N12 C110 1.325(6) .
N12 C121 1.419(5) .
N13 C130 1.325(5) .
N13 C131 1.433(5) .
N14 C130 1.330(5) .
N14 C141 1.420(5) .
O1 C1 1.290(4) .
O2 C2 1.289(4) .
O3 C34 1.379(6) .
O3 C37 1.412(8) .
O4 C44 1.371(5) .
O4 C47 1.401(8) .
O7 C74 1.380(5) .
O7 C77 1.420(6) .
O8 C84 1.380(5) .
O8 C87 1.434(6) .
O6 C64 1.382(6) .
O6 C67 1.419(8) .
O9 C94 1.384(6) .
O9 C97 1.416(8) .
O12 C124 1.377(6) .
O12 C127 1.446(8) .
O13 C134 1.377(6) .
O13 C137 1.425(7) .
O14 C144 1.373(5) .
O14 C147 1.416(7) .
C1 C2 1.518(5) .
C31 C32 1.385(6) .
C31 C36 1.395(6) .
C32 C33 1.390(6) .
C33 C34 1.379(7) .
C34 C35 1.379(8) .
C35 C36 1.384(7) .
C41 C46 1.386(6) .
C41 C42 1.389(6) .
C42 C43 1.373(6) .
C43 C44 1.376(7) .
C44 C45 1.379(7) .
C45 C46 1.393(6) .
C51 C52 1.389(11) .
C51 C56 1.402(13) .
C52 C53 1.396(10) .
C53 C54 1.378(10) .
C54 O5A 1.370(8) .
C54 C55 1.386(10) .
C55 C56 1.389(10) .
O5A C57A 1.35(2) .
C51B C52B 1.31(4) .
C51B C56B 1.39(5) .
C52B C53B 1.41(3) .
C53B C54B 1.38(4) .
C54B C55B 1.34(4) .
C54B O5B 1.41(3) .
C55B C56B 1.43(4) .
O5B C57B 1.41(6) .
C61 C66 1.383(6) .
C61 C62 1.395(6) .
C62 C63 1.383(7) .
C63 C64 1.383(8) .
C64 C65 1.372(7) .
C65 C66 1.388(6) .
C71 C72 1.390(6) .
C71 C76 1.402(6) .
C72 C73 1.387(6) .
C73 C74 1.377(6) .
C74 C75 1.388(6) .
C75 C76 1.380(6) .
C81 C86 1.383(6) .
C81 C82 1.392(6) .
C82 C83 1.386(6) .
C83 C84 1.382(6) .
C84 C85 1.379(6) .
C85 C86 1.379(6) .
C91 C92 1.386(6) .
C91 C96 1.393(6) .
C92 C93 1.388(6) .
C93 C94 1.377(7) .
C94 C95 1.374(8) .
C95 C96 1.396(7) .
C101 C106 1.377(6) .
C101 C102 1.386(6) .
C102 C103 1.380(7) .
C103 C104 1.387(8) .
C104 C105 1.367(7) .
C104 O10B 1.385(9) .
C104 O10A 1.410(11) .
C105 C106 1.384(6) .
O10A C107 1.378(16) .
O10B C108 1.512(17) .
C111 C112 1.358(10) .
C111 C116 1.388(11) .
C112 C113 1.405(11) .
C113 C114 1.323(12) .
C114 O11A 1.364(10) .
C114 C115 1.414(12) .
C115 C116 1.389(10) .
O11A C117 1.43(3) .
Cl3B C3SB 1.812(7) .
C3SB C4SB 1.504(9) .
C4SB Cl4B 1.810(8) .
C211 C212 1.3900 .
C211 C216 1.3900 .
C212 C213 1.3900 .
C213 C214 1.3900 .
C214 C215 1.3900 .
C214 O11B 1.417(12) .
C215 C216 1.3900 .
O11B C118 1.37(5) .
Cl3 Cl3 1.77(3) 3_557
Cl3 C3S 1.807(7) .
C3S C4S 1.488(10) .
C121 C122 1.385(6) .
C121 C126 1.386(7) .
C122 C123 1.384(7) .
C123 C124 1.386(8) .
C124 C125 1.376(7) .
C125 C126 1.381(6) .
C131 C132 1.381(6) .
C131 C136 1.384(6) .
C132 C133 1.387(6) .
C133 C134 1.371(7) .
C134 C135 1.371(8) .
C135 C136 1.385(8) .
C141 C142 1.385(6) .
C141 C146 1.395(6) .
C142 C143 1.388(6) .
C143 C144 1.382(6) .
C144 C145 1.388(7) .
C145 C146 1.374(7) .
Cl1 C1S 1.805(5) .
C1S C2S 1.495(6) .
C2S Cl2 1.801(5) .
Cl5B C5SB 1.832(8) .
C5SB C6SB 1.482(9) .
C6SB Cl6B 1.786(6) .
Cl5 C5S 1.844(8) .
C5S C6S 1.477(9) .
C6S Cl6 1.791(7) .
Cl7 C7S 1.840(8) .
C7S C8S 1.498(9) .
C8S Cl8 1.818(8) .
Cl7B C7SB 1.826(6) .
C7SB C8SB 1.498(9) .
C8SB Cl8B 1.818(8) .
